data_7038914
loop_
_publ_author_name
'Levason, William'
'Pugh, David'
'Purkis, Jamie M.'
'Reid, Gillian'

_publ_section_title
;
 Complexes of Group 2 dications with soft thioether- and
 selenoether-containing macrocycles.
;
_journal_issue 18
_journal_name_full 'Dalton transactions (Cambridge, England : 2003)'
_journal_page_first 7900
_journal_page_last 7911
_journal_paper_doi 10.1039/c6dt00808a
_journal_volume 45
_journal_year 2016
_chemical_formula_moiety '2(C32 H12 B F24), C14 H31 Mg N O6 S2, C6 H14'
_chemical_formula_sum 'C84 H69 B2 F48 Mg N O6 S2'
_chemical_formula_weight 2210.45
_chemical_name_systematic
;
 ?
;
_space_group_crystal_system triclinic
_space_group_IT_number 1
_space_group_name_Hall 'P 1'
_space_group_name_H-M_alt 'P 1'
_symmetry_space_group_name_Hall 'P 1'
_symmetry_space_group_name_H-M 'P 1'
_atom_sites_solution_hydrogens geom
_audit_creation_method SHELXL-2013
_audit_update_record
;
2016-03-21 deposited with the CCDC.
2016-03-28 downloaded from the CCDC.
;
_cell_angle_alpha 84.199(11)
_cell_angle_beta 71.851(9)
_cell_angle_gamma 85.416(11)
_cell_formula_units_Z 1
_cell_length_a 12.778(3)
_cell_length_b 13.713(4)
_cell_length_c 14.080(4)
_cell_measurement_reflns_used 6608
_cell_measurement_temperature 100(2)
_cell_measurement_theta_max 27.5
_cell_measurement_theta_min 2.5
_cell_volume 2329.4(11)
_computing_cell_refinement
;
CrystalClear-SM Expert 2.1 b29 (Rigaku, 2013)
;
_computing_data_collection
;
CrystalClear-SM Expert 2.1 b29 (Rigaku, 2013)
;
_computing_data_reduction
;
CrystalClear-SM Expert 2.1 b29 (Rigaku, 2013)
;
_computing_molecular_graphics 'ORTEP-III (Farrugia, 2012)'
_computing_publication_material 'PLATON (Spek, 2003), WinGX (Farrugia, 1999) and enCIFer (Allen et al., 2004).'
_computing_structure_refinement 'SHELXL-2013 (Sheldrick, 2013)'
_computing_structure_solution 'SUPERFLIP (Palatinus and Chapuis, 2007)'
_diffrn_ambient_temperature 100(2)
_diffrn_detector 'CCD plate'
_diffrn_detector_area_resol_mean 28.5714
_diffrn_detector_type 'Rigaku HG Saturn724+ (2x2 bin mode)'
_diffrn_measured_fraction_theta_full 0.998
_diffrn_measured_fraction_theta_max 0.997
_diffrn_measurement_device 'four-circle \k diffractometer'
_diffrn_measurement_device_type 'Rigaku AFC12 (Right)'
_diffrn_measurement_method 'profile data from \w-scans'
_diffrn_measurement_specimen_support 'MiTeGen micromount'
_diffrn_radiation_collimation 'Confocal mirrors, VHF Varimax '
_diffrn_radiation_type MoK\a
_diffrn_radiation_wavelength 0.71075
_diffrn_reflns_av_R_equivalents 0.0505
_diffrn_reflns_av_unetI/netI 0.0918
_diffrn_reflns_Laue_measured_fraction_full 0.998
_diffrn_reflns_Laue_measured_fraction_max 0.997
_diffrn_reflns_limit_h_max 15
_diffrn_reflns_limit_h_min -15
_diffrn_reflns_limit_k_max 17
_diffrn_reflns_limit_k_min -17
_diffrn_reflns_limit_l_max 17
_diffrn_reflns_limit_l_min -17
_diffrn_reflns_number 28740
_diffrn_reflns_point_group_measured_fraction_full 0.900
_diffrn_reflns_point_group_measured_fraction_max 0.884
_diffrn_reflns_theta_full 25.242
_diffrn_reflns_theta_max 26.373
_diffrn_reflns_theta_min 2.975
_diffrn_source 'Rotating Anode'
_diffrn_source_current 55.0
_diffrn_source_power 2.475
_diffrn_source_voltage 45.0
_exptl_absorpt_coefficient_mu 0.212
_exptl_absorpt_correction_T_max 1.000
_exptl_absorpt_correction_T_min 0.506
_exptl_absorpt_correction_type multi-scan
_exptl_absorpt_process_details 'CrystalClear-SM Expert 2.1 b29 (Rigaku, 2013)'
_exptl_crystal_colour colourless
_exptl_crystal_density_diffrn 1.576
_exptl_crystal_description block
_exptl_crystal_F_000 1114
_exptl_crystal_size_max 0.060
_exptl_crystal_size_mid 0.060
_exptl_crystal_size_min 0.030
_refine_diff_density_max 0.574
_refine_diff_density_min -0.343
_refine_diff_density_rms 0.075
_refine_ls_abs_structure_details
;
 Flack x determined using 3388 quotients [(I+)-(I-)]/[(I+)+(I-)]
 (Parsons and Flack (2004), Acta Cryst. A60, s61).
;
_refine_ls_abs_structure_Flack 0.08(9)
_refine_ls_extinction_method none
_refine_ls_goodness_of_fit_ref 1.018
_refine_ls_hydrogen_treatment constr
_refine_ls_matrix_type full
_refine_ls_number_parameters 1440
_refine_ls_number_reflns 16822
_refine_ls_number_restraints 2027
_refine_ls_restrained_S_all 1.029
_refine_ls_R_factor_all 0.1374
_refine_ls_R_factor_gt 0.0815
_refine_ls_shift/su_max 0.001
_refine_ls_shift/su_mean 0.000
_refine_ls_structure_factor_coef Fsqd
_refine_ls_weighting_details 'w=1/[\s^2^(Fo^2^)+(0.1219P)^2^] where P=(Fo^2^+2Fc^2^)/3'
_refine_ls_weighting_scheme calc
_refine_ls_wR_factor_gt 0.1926
_refine_ls_wR_factor_ref 0.2281
_reflns_Friedel_coverage 0.773
_reflns_Friedel_fraction_full 0.802
_reflns_Friedel_fraction_max 0.771
_reflns_number_gt 10108
_reflns_number_total 16822
_reflns_threshold_expression 'I > 2\s(I)'
_cod_data_source_file c6dt00808a2.cif
_cod_data_source_block Mg-O4S2
_cod_depositor_comments 'Adding full bibliography for 7038913--7038924.cif.'
_cod_original_cell_volume 2329.3(11)
_cod_database_code 7038914
_shelx_space_group_comment
;
The symmetry employed for this shelxl refinement is uniquely defined
by the following loop, which should always be used as a source of
symmetry information in preference to the above space-group names.
They are only intended as comments.
;
_shelx_estimated_absorpt_t_min 0.987
_shelx_estimated_absorpt_t_max 0.994
_shelxl_version_number 2013-4

loop_
_space_group_symop_operation_xyz
'x, y, z'

loop_
_atom_site_label
_atom_site_type_symbol
_atom_site_fract_x
_atom_site_fract_y
_atom_site_fract_z
_atom_site_U_iso_or_equiv
_atom_site_adp_type
_atom_site_occupancy
_atom_site_site_symmetry_order
_atom_site_calc_flag
_atom_site_refinement_flags_posn
_atom_site_refinement_flags_adp
_atom_site_refinement_flags_occupancy
_atom_site_disorder_assembly
_atom_site_disorder_group
C1 C 0.4093(8) 0.9652(7) 0.2734(7) 0.043(2) Uani 1 1 d . U . . .
C2 C 0.4609(8) 0.8869(8) 0.3139(8) 0.048(2) Uani 1 1 d . U . . .
H2 H 0.4197 0.8318 0.3465 0.058 Uiso 1 1 calc R U . . .
C3 C 0.5714(9) 0.8868(8) 0.3082(9) 0.055(3) Uani 1 1 d . U . . .
C4 C 0.6331(9) 0.9678(9) 0.2646(9) 0.063(3) Uani 1 1 d . U . . .
H4 H 0.7082 0.9683 0.2622 0.076 Uiso 1 1 calc R U . . .
C5 C 0.5825(9) 1.0481(9) 0.2244(9) 0.059(3) Uani 1 1 d . U . . .
C6 C 0.4747(8) 1.0456(8) 0.2253(8) 0.050(2) Uani 1 1 d . U . . .
H6 H 0.4433 1.0989 0.1930 0.060 Uiso 1 1 calc R U . . .
C7 C 0.6253(10) 0.8031(9) 0.3510(10) 0.064(3) Uani 1 1 d . U . . .
C8 C 0.6481(10) 1.1383(12) 0.1827(12) 0.082(4) Uani 1 1 d . U . . .
C9 C 0.2057(7) 0.9015(6) 0.3623(7) 0.039(2) Uani 1 1 d . U . . .
C10 C 0.2056(7) 0.9165(6) 0.4587(7) 0.038(2) Uani 1 1 d . U . . .
H10 H 0.2574 0.9590 0.4658 0.046 Uiso 1 1 calc R U . . .
C11 C 0.1337(7) 0.8724(6) 0.5449(7) 0.038(2) Uani 1 1 d . U . . .
C12 C 0.0575(8) 0.8085(7) 0.5381(8) 0.044(2) Uani 1 1 d . U . . .
H12 H 0.0095 0.7765 0.5966 0.053 Uiso 1 1 calc R U . . .
C13 C 0.0534(7) 0.7930(6) 0.4443(8) 0.042(2) Uani 1 1 d . U . . .
C14 C 0.1231(7) 0.8395(6) 0.3593(8) 0.041(2) Uani 1 1 d . U . . .
H14 H 0.1156 0.8296 0.2960 0.049 Uiso 1 1 calc R U . . .
C15 C 0.1308(8) 0.8972(7) 0.6474(8) 0.046(2) Uani 1 1 d . U . . .
C16 C -0.0296(9) 0.7263(8) 0.4352(9) 0.058(3) Uani 1 1 d . U . . .
C17 C 0.2214(7) 1.0658(6) 0.2567(7) 0.037(2) Uani 1 1 d . U . . .
C18 C 0.2412(8) 1.1501(7) 0.2967(7) 0.046(2) Uani 1 1 d . U . . .
H18 H 0.2971 1.1459 0.3285 0.056 Uiso 1 1 calc R U . . .
C19 C 0.1824(9) 1.2386(6) 0.2914(8) 0.046(2) Uani 1 1 d . U . . .
C20 C 0.0966(8) 1.2464(7) 0.2508(8) 0.047(2) Uani 1 1 d . U . . .
H20 H 0.0560 1.3070 0.2473 0.057 Uiso 1 1 calc R U . . .
C21 C 0.0714(8) 1.1650(7) 0.2159(8) 0.048(2) Uani 1 1 d . U . . .
C22 C 0.1330(7) 1.0771(6) 0.2174(7) 0.039(2) Uani 1 1 d . U . . .
H22 H 0.1143 1.0224 0.1907 0.047 Uiso 1 1 calc R U . . .
C23 C 0.2155(8) 1.3265(7) 0.3286(9) 0.062(3) Uani 1 1 d D U . . .
C24 C -0.0266(8) 1.1669(7) 0.1771(9) 0.065(3) Uani 1 1 d D U . . .
C25 C 0.3089(7) 0.9036(6) 0.1620(7) 0.038(2) Uani 1 1 d . U . . .
C26 C 0.3389(8) 0.9571(6) 0.0681(8) 0.045(2) Uani 1 1 d . U . . .
H26 H 0.3368 1.0267 0.0657 0.054 Uiso 1 1 calc R U . . .
C27 C 0.3715(9) 0.9127(7) -0.0212(8) 0.048(2) Uani 1 1 d . U . . .
C28 C 0.3723(9) 0.8107(7) -0.0214(8) 0.051(2) Uani 1 1 d . U . . .
H28 H 0.3929 0.7801 -0.0827 0.062 Uiso 1 1 calc R U . . .
C29 C 0.3422(9) 0.7551(7) 0.0702(8) 0.050(2) Uani 1 1 d . U . . .
C30 C 0.3141(8) 0.8011(7) 0.1589(8) 0.044(2) Uani 1 1 d . U . . .
H30 H 0.2977 0.7614 0.2205 0.053 Uiso 1 1 calc R U . . .
C31 C 0.4012(10) 0.9731(7) -0.1198(8) 0.055(3) Uani 1 1 d . U . . .
C32 C 0.3411(9) 0.6488(8) 0.0712(8) 0.060(3) Uani 1 1 d D U . . .
C33 C 0.9237(7) 0.5428(6) 0.8336(7) 0.040(2) Uani 1 1 d . U . . .
C34 C 0.8870(7) 0.6262(6) 0.7865(7) 0.040(2) Uani 1 1 d . U . . .
H34 H 0.9383 0.6746 0.7539 0.048 Uiso 1 1 calc R U . . .
C35 C 0.7784(8) 0.6426(8) 0.7843(8) 0.048(2) Uani 1 1 d . U . . .
C36 C 0.7032(8) 0.5697(8) 0.8300(8) 0.048(2) Uani 1 1 d . U . . .
H36 H 0.6292 0.5781 0.8283 0.058 Uiso 1 1 calc R U . . .
C37 C 0.7365(8) 0.4885(8) 0.8759(8) 0.050(3) Uani 1 1 d . U . . .
C38 C 0.8436(8) 0.4746(6) 0.8782(8) 0.044(2) Uani 1 1 d . U . . .
H38 H 0.8639 0.4160 0.9116 0.053 Uiso 1 1 calc R U . . .
C39 C 0.7416(8) 0.7292(8) 0.7320(10) 0.059(3) Uani 1 1 d . U . . .
C40 C 0.6537(9) 0.4105(9) 0.9214(10) 0.062(3) Uani 1 1 d D U . . .
C41 C 1.1418(7) 0.5833(6) 0.7558(7) 0.037(2) Uani 1 1 d . U . . .
C42 C 1.2309(7) 0.6274(6) 0.7685(7) 0.037(2) Uani 1 1 d . U . . .
H42 H 1.2323 0.6359 0.8343 0.045 Uiso 1 1 calc R U . . .
C43 C 1.3189(8) 0.6596(6) 0.6850(7) 0.042(2) Uani 1 1 d . U . . .
C44 C 1.3225(8) 0.6424(6) 0.5898(8) 0.044(2) Uani 1 1 d . U . . .
H44 H 1.3832 0.6621 0.5340 0.053 Uiso 1 1 calc R U . . .
C45 C 1.2372(7) 0.5965(6) 0.5761(7) 0.037(2) Uani 1 1 d . U . . .
C46 C 1.1488(7) 0.5680(6) 0.6581(7) 0.038(2) Uani 1 1 d . U . . .
H46 H 1.0906 0.5366 0.6467 0.045 Uiso 1 1 calc R U . . .
C47 C 1.4114(8) 0.7094(8) 0.7045(8) 0.053(3) Uani 1 1 d . U . . .
C48 C 1.2456(9) 0.5742(7) 0.4723(8) 0.050(3) Uani 1 1 d . U . . .
C49 C 1.0937(7) 0.4237(7) 0.8709(7) 0.042(2) Uani 1 1 d . U . . .
C50 C 1.1727(7) 0.4050(6) 0.9205(7) 0.040(2) Uani 1 1 d . U . . .
H50 H 1.1954 0.4588 0.9453 0.048 Uiso 1 1 calc R U . . .
C51 C 1.2199(8) 0.3139(6) 0.9358(7) 0.039(2) Uani 1 1 d . U . . .
C52 C 1.1900(8) 0.2320(6) 0.8986(8) 0.045(2) Uani 1 1 d . U . . .
H52 H 1.2218 0.1681 0.9081 0.054 Uiso 1 1 calc R U . . .
C53 C 1.1145(8) 0.2479(7) 0.8489(8) 0.048(2) Uani 1 1 d . U . . .
C54 C 1.0691(8) 0.3410(6) 0.8315(8) 0.045(2) Uani 1 1 d . U . . .
H54 H 1.0202 0.3491 0.7921 0.054 Uiso 1 1 calc R U . . .
C55 C 1.3073(9) 0.3002(7) 0.9824(9) 0.053(3) Uani 1 1 d . U . . .
C56 C 1.0775(9) 0.1625(7) 0.8081(10) 0.054(3) Uani 1 1 d . U . . .
C57 C 1.0201(7) 0.5927(6) 0.9552(7) 0.039(2) Uani 1 1 d . U . . .
C58 C 0.9726(8) 0.5409(7) 1.0495(7) 0.043(2) Uani 1 1 d . U . . .
H58 H 0.9652 0.4722 1.0520 0.052 Uiso 1 1 calc R U . . .
C59 C 0.9369(8) 0.5870(7) 1.1378(7) 0.045(2) Uani 1 1 d . U . . .
C60 C 0.9498(8) 0.6877(7) 1.1373(7) 0.042(2) Uani 1 1 d . U . . .
H60 H 0.9275 0.7198 1.1977 0.051 Uiso 1 1 calc R U . . .
C61 C 0.9960(7) 0.7383(7) 1.0460(8) 0.042(2) Uani 1 1 d . U . . .
C62 C 1.0286(7) 0.6935(6) 0.9579(8) 0.039(2) Uani 1 1 d . U . . .
H62 H 1.0580 0.7321 0.8967 0.047 Uiso 1 1 calc R U . . .
C63 C 0.8829(9) 0.5290(8) 1.2336(8) 0.056(3) Uani 1 1 d . U . . .
C64 C 1.0125(9) 0.8454(7) 1.0465(9) 0.052(3) Uani 1 1 d D U . . .
C65 C 0.3472(10) 0.2753(11) 0.5880(10) 0.074(4) Uani 1 1 d . U . . .
H65A H 0.3293 0.3264 0.5397 0.089 Uiso 1 1 calc R U . . .
H65B H 0.2800 0.2387 0.6211 0.089 Uiso 1 1 calc R U . . .
C66 C 0.3756(9) 0.3241(10) 0.6648(9) 0.066(3) Uani 1 1 d . U . . .
H66A H 0.3130 0.3678 0.6999 0.079 Uiso 1 1 calc R U . . .
H66B H 0.3924 0.2745 0.7149 0.079 Uiso 1 1 calc R U . . .
C67 C 0.5066(11) 0.4361(9) 0.6784(9) 0.063(3) Uani 1 1 d . U . . .
H67A H 0.5268 0.3917 0.7306 0.076 Uiso 1 1 calc R U . . .
H67B H 0.4464 0.4829 0.7118 0.076 Uiso 1 1 calc R U . . .
C68 C 0.6038(11) 0.4899(7) 0.6147(10) 0.064(3) Uani 1 1 d . U . . .
H68A H 0.5813 0.5407 0.5686 0.077 Uiso 1 1 calc R U . . .
H68B H 0.6372 0.5225 0.6570 0.077 Uiso 1 1 calc R U . . .
C69 C 0.7903(10) 0.4516(9) 0.5216(10) 0.070(3) Uani 1 1 d . U . . .
H69A H 0.7869 0.5232 0.5035 0.084 Uiso 1 1 calc R U . . .
H69B H 0.8294 0.4193 0.4595 0.084 Uiso 1 1 calc R U . . .
C70 C 0.8563(11) 0.4312(10) 0.5938(10) 0.074(4) Uani 1 1 d . U . . .
H70A H 0.8237 0.4720 0.6510 0.088 Uiso 1 1 calc R U . . .
H70B H 0.9322 0.4521 0.5597 0.088 Uiso 1 1 calc R U . . .
C71 C 0.9587(11) 0.2510(13) 0.5335(12) 0.091(5) Uani 1 1 d . U . . .
H71A H 0.9409 0.2787 0.4723 0.110 Uiso 1 1 calc R U . . .
H71B H 1.0348 0.2679 0.5265 0.110 Uiso 1 1 calc R U . . .
C72 C 0.9537(12) 0.1419(12) 0.5418(13) 0.089(5) Uani 1 1 d . U . . .
H72A H 1.0187 0.1131 0.4918 0.107 Uiso 1 1 calc R U . . .
H72B H 0.9543 0.1146 0.6095 0.107 Uiso 1 1 calc R U . . .
C73 C 0.7395(14) -0.0091(10) 0.5192(15) 0.100(5) Uani 1 1 d . U . . .
H73A H 0.7552 0.0092 0.4465 0.120 Uiso 1 1 calc R U . . .
H73B H 0.7284 -0.0804 0.5315 0.120 Uiso 1 1 calc R U . . .
C74 C 0.8315(16) 0.0139(12) 0.5512(16) 0.112(5) Uani 1 1 d . U . . .
H74A H 0.8973 -0.0279 0.5188 0.135 Uiso 1 1 calc R U . . .
H74B H 0.8135 -0.0005 0.6247 0.135 Uiso 1 1 calc R U . . .
C75 C 0.5399(13) 0.0113(8) 0.5710(10) 0.077(4) Uani 1 1 d . U . . .
H75A H 0.5240 -0.0520 0.6118 0.092 Uiso 1 1 calc R U . . .
H75B H 0.5451 0.0009 0.5011 0.092 Uiso 1 1 calc R U . . .
C76 C 0.4471(11) 0.0870(10) 0.6115(11) 0.079(4) Uani 1 1 d . U . . .
H76A H 0.4534 0.1098 0.6739 0.095 Uiso 1 1 calc R U . . .
H76B H 0.3751 0.0569 0.6275 0.095 Uiso 1 1 calc R U . . .
C77 C 0.5624(11) 0.4207(10) 0.3212(10) 0.068(3) Uani 1 1 d . U . . .
C78 C 0.5417(14) 0.4610(13) 0.2299(13) 0.107(5) Uani 1 1 d . U . . .
H78A H 0.6117 0.4661 0.1758 0.160 Uiso 1 1 calc R U . . .
H78B H 0.5048 0.5263 0.2397 0.160 Uiso 1 1 calc R U . . .
H78C H 0.4943 0.4180 0.2119 0.160 Uiso 1 1 calc R U . . .
C79 C 0.6828(13) 0.6798(10) 0.0759(12) 0.090(5) Uani 1 1 d D U . . .
H79A H 0.7485 0.6609 0.0217 0.135 Uiso 1 1 calc R U . . .
H79B H 0.6241 0.6354 0.0822 0.135 Uiso 1 1 calc R U . . .
H79C H 0.7006 0.6756 0.1390 0.135 Uiso 1 1 calc R U . . .
C80 C 0.644(2) 0.7839(14) 0.052(2) 0.166(9) Uani 1 1 d D U . . .
H80A H 0.5833 0.7804 0.0232 0.199 Uiso 1 1 calc R U . . .
H80B H 0.6123 0.8143 0.1165 0.199 Uiso 1 1 calc R U . . .
C81 C 0.7207(15) 0.8493(12) -0.0133(16) 0.113(6) Uani 1 1 d D U . . .
H81A H 0.7785 0.8569 0.0182 0.135 Uiso 1 1 calc R U . . .
H81B H 0.7569 0.8167 -0.0758 0.135 Uiso 1 1 calc R U . . .
C82 C 0.6841(13) 0.9434(11) -0.0409(12) 0.094(5) Uani 1 1 d D U . . .
H82A H 0.6590 0.9798 0.0202 0.112 Uiso 1 1 calc R U . . .
H82B H 0.6185 0.9365 -0.0623 0.112 Uiso 1 1 calc R U . . .
C83 C 0.7592(19) 1.0048(14) -0.1191(19) 0.155(8) Uani 1 1 d D U . . .
H83A H 0.7862 0.9671 -0.1792 0.187 Uiso 1 1 calc R U . . .
H83B H 0.8238 1.0129 -0.0965 0.187 Uiso 1 1 calc R U . . .
C84 C 0.7210(15) 1.1065(12) -0.1530(16) 0.116(6) Uani 1 1 d D U . . .
H84A H 0.6451 1.1215 -0.1119 0.174 Uiso 1 1 calc R U . . .
H84B H 0.7240 1.1082 -0.2236 0.174 Uiso 1 1 calc R U . . .
H84C H 0.7693 1.1552 -0.1454 0.174 Uiso 1 1 calc R U . . .
B1 B 0.2863(8) 0.9578(8) 0.2638(8) 0.038(2) Uani 1 1 d . U . . .
B2 B 1.0437(8) 0.5354(7) 0.8526(8) 0.035(2) Uani 1 1 d . U . . .
N1 N 0.5792(8) 0.3853(7) 0.3897(8) 0.058(2) Uani 1 1 d . U . . .
O1 O 0.4724(6) 0.3813(5) 0.6139(6) 0.0575(19) Uani 1 1 d . U . . .
O2 O 0.6815(6) 0.4194(5) 0.5586(6) 0.0539(18) Uani 1 1 d . U . . .
O3 O 0.8561(8) 0.1182(6) 0.5246(7) 0.080(3) Uani 1 1 d . U . . .
O4 O 0.6422(8) 0.0441(6) 0.5739(7) 0.075(2) Uani 1 1 d . U . . .
O5 O 0.7468(6) 0.2420(6) 0.4266(6) 0.0605(19) Uani 1 1 d . U . . .
O6 O 0.6330(6) 0.2236(5) 0.6395(5) 0.0539(17) Uani 1 1 d . U . . .
F1 F 0.5764(8) 0.7187(6) 0.3582(8) 0.108(3) Uani 1 1 d . U . . .
F2 F 0.6233(8) 0.8105(6) 0.4460(7) 0.098(3) Uani 1 1 d . U . . .
F3 F 0.7286(7) 0.7858(8) 0.3028(7) 0.114(3) Uani 1 1 d . U . . .
F4 F 0.6622(6) 1.1888(6) 0.2564(7) 0.095(2) Uani 1 1 d . U . . .
F5 F 0.7476(6) 1.1182(7) 0.1222(6) 0.096(3) Uani 1 1 d . U . . .
F6 F 0.5968(8) 1.2022(8) 0.1300(9) 0.124(3) Uani 1 1 d . U . . .
F7 F 0.2267(6) 0.9244(7) 0.6490(5) 0.090(2) Uani 1 1 d . U . . .
F8 F 0.0562(7) 0.9690(5) 0.6814(6) 0.081(2) Uani 1 1 d . U . . .
F9 F 0.1044(6) 0.8242(5) 0.7161(5) 0.0726(19) Uani 1 1 d . U . . .
F10 F -0.0623(5) 0.6607(4) 0.5123(5) 0.0641(16) Uani 1 1 d . U . . .
F11 F 0.0095(6) 0.6756(5) 0.3526(5) 0.0707(19) Uani 1 1 d . U . . .
F12 F -0.1193(6) 0.7770(5) 0.4257(7) 0.091(2) Uani 1 1 d . U . . .
F13A F 0.186(4) 1.330(4) 0.427(4) 0.097(15) Uani 0.27(3) 1 d . U P A 1
F14A F 0.3243(16) 1.325(3) 0.319(4) 0.108(14) Uani 0.27(3) 1 d D U P A 1
F15A F 0.200(3) 1.4054(19) 0.289(3) 0.065(10) Uani 0.27(3) 1 d . U P A 1
F16A F -0.032(2) 1.2588(10) 0.126(2) 0.083(7) Uani 0.47(3) 1 d D U P B 1
F17A F -0.1218(14) 1.163(3) 0.2460(16) 0.105(8) Uani 0.47(3) 1 d D U P B 1
F18A F -0.017(3) 1.118(2) 0.0970(19) 0.037(6) Uani 0.47(3) 1 d D U P B 1
F13B F 0.2300(11) 1.3061(8) 0.4176(10) 0.054(3) Uani 0.73(3) 1 d . U P A 2
F14B F 0.3098(12) 1.3596(11) 0.2670(10) 0.100(5) Uani 0.73(3) 1 d D U P A 2
F15B F 0.1356(13) 1.3990(7) 0.3460(14) 0.086(5) Uani 0.73(3) 1 d D U P A 2
F16B F -0.0862(15) 1.2492(11) 0.185(2) 0.076(6) Uani 0.53(3) 1 d D U P B 2
F17B F -0.1079(10) 1.1098(15) 0.2473(10) 0.059(5) Uani 0.53(3) 1 d D U P B 2
F18B F -0.003(3) 1.124(3) 0.102(3) 0.081(12) Uani 0.53(3) 1 d . U P B 2
F19 F 0.4243(7) 1.0656(4) -0.1131(5) 0.076(2) Uani 1 1 d . U . . .
F20 F 0.4902(5) 0.9345(4) -0.1877(5) 0.0575(15) Uani 1 1 d . U . . .
F21 F 0.3207(6) 0.9810(5) -0.1627(5) 0.0721(18) Uani 1 1 d . U . . .
F22A F 0.3474(19) 0.5997(10) 0.1550(11) 0.067(5) Uani 0.50(2) 1 d D U P C 1
F23A F 0.2613(17) 0.6203(12) 0.044(2) 0.089(6) Uani 0.50(2) 1 d D U P C 1
F24A F 0.4337(17) 0.6108(10) 0.0048(15) 0.092(7) Uani 0.50(2) 1 d . U P C 1
F22B F 0.349(2) 0.6121(11) -0.0116(13) 0.086(6) Uani 0.50(2) 1 d . U P C 2
F23B F 0.4084(19) 0.5992(14) 0.113(2) 0.093(7) Uani 0.50(2) 1 d D U P C 2
F24B F 0.2374(15) 0.6144(10) 0.1261(18) 0.094(7) Uani 0.50(2) 1 d . U P C 2
F25 F 0.8126(5) 0.8018(5) 0.7064(6) 0.076(2) Uani 1 1 d . U . . .
F26 F 0.7261(7) 0.7079(6) 0.6444(6) 0.088(2) Uani 1 1 d . U . . .
F27 F 0.6429(5) 0.7689(5) 0.7847(6) 0.078(2) Uani 1 1 d . U . . .
F28A F 0.5615(9) 0.4405(8) 0.9763(12) 0.092(5) Uani 0.770(19) 1 d . U P D 1
F29A F 0.6907(9) 0.3419(9) 0.9825(10) 0.094(5) Uani 0.770(19) 1 d . U P D 1
F30A F 0.6467(8) 0.3554(7) 0.8523(7) 0.072(3) Uani 0.770(19) 1 d . U P D 1
F28B F 0.696(4) 0.3201(18) 0.903(5) 0.117(16) Uani 0.230(19) 1 d D U P D 2
F29B F 0.558(2) 0.446(2) 0.904(3) 0.075(11) Uani 0.230(19) 1 d D U P D 2
F30B F 0.629(4) 0.410(3) 1.019(3) 0.085(12) Uani 0.230(19) 1 d . U P D 2
F31 F 1.4521(5) 0.6583(5) 0.7718(5) 0.0640(17) Uani 1 1 d . U . . .
F32 F 1.4944(6) 0.7255(7) 0.6224(6) 0.091(2) Uani 1 1 d . U . . .
F33 F 1.3749(6) 0.7966(4) 0.7415(6) 0.0696(18) Uani 1 1 d . U . . .
F34 F 1.2840(6) 0.6498(4) 0.4039(4) 0.0636(17) Uani 1 1 d . U . . .
F35 F 1.1513(5) 0.5516(5) 0.4632(5) 0.0659(17) Uani 1 1 d . U . . .
F36 F 1.3178(5) 0.4961(4) 0.4426(5) 0.0620(16) Uani 1 1 d . U . . .
F37 F 1.3063(6) 0.3697(4) 1.0439(5) 0.0710(19) Uani 1 1 d . U . . .
F38 F 1.3078(5) 0.2137(4) 1.0400(5) 0.0568(15) Uani 1 1 d . U . . .
F39 F 1.4098(5) 0.2991(5) 0.9147(5) 0.0711(18) Uani 1 1 d . U . . .
F40 F 1.1246(7) 0.0786(5) 0.8268(7) 0.094(2) Uani 1 1 d . U . . .
F41 F 0.9717(7) 0.1523(6) 0.8446(7) 0.102(3) Uani 1 1 d . U . . .
F42 F 1.0937(7) 0.1761(5) 0.7095(6) 0.090(2) Uani 1 1 d . U . . .
F43 F 0.8213(7) 0.4593(6) 1.2226(5) 0.091(2) Uani 1 1 d . U . . .
F44 F 0.9558(6) 0.4807(5) 1.2738(5) 0.081(2) Uani 1 1 d . U . . .
F45 F 0.8195(6) 0.5819(5) 1.3050(5) 0.074(2) Uani 1 1 d . U . . .
F46A F 1.0995(12) 0.8653(9) 1.0648(17) 0.095(5) Uani 0.672(18) 1 d . U P E 1
F47A F 0.9280(9) 0.8907(7) 1.1130(11) 0.079(4) Uani 0.672(18) 1 d . U P E 1
F48A F 1.0075(15) 0.8967(7) 0.9623(9) 0.084(5) Uani 0.672(18) 1 d . U P E 1
F46B F 0.933(2) 0.9052(16) 1.031(3) 0.091(9) Uani 0.328(18) 1 d D U P E 2
F47B F 1.100(2) 0.8763(13) 0.9726(19) 0.069(8) Uani 0.328(18) 1 d . U P E 2
F48B F 1.038(3) 0.8704(16) 1.1231(19) 0.074(8) Uani 0.328(18) 1 d . U P E 2
Mg1 Mg 0.6091(3) 0.3060(2) 0.5186(3) 0.0492(8) Uani 1 1 d . U . . .
S1 S 0.4544(2) 0.1911(2) 0.5185(2) 0.0618(8) Uani 1 1 d . U . . .
S2 S 0.8639(2) 0.3066(2) 0.6416(2) 0.0641(8) Uani 1 1 d . U . . .

loop_
_atom_site_aniso_label
_atom_site_aniso_U_11
_atom_site_aniso_U_22
_atom_site_aniso_U_33
_atom_site_aniso_U_23
_atom_site_aniso_U_13
_atom_site_aniso_U_12
C1 0.037(5) 0.054(5) 0.035(5) -0.009(4) -0.008(4) 0.001(4)
C2 0.038(5) 0.059(6) 0.047(6) -0.005(5) -0.010(5) -0.005(4)
C3 0.055(6) 0.065(7) 0.052(7) -0.014(5) -0.025(5) 0.007(5)
C4 0.041(6) 0.088(9) 0.057(7) -0.004(6) -0.008(5) -0.016(6)
C5 0.039(5) 0.080(8) 0.056(7) -0.005(6) -0.010(5) -0.003(5)
C6 0.032(5) 0.062(6) 0.055(6) 0.002(5) -0.012(4) -0.014(4)
C7 0.057(7) 0.068(8) 0.061(8) -0.006(6) -0.014(6) 0.010(6)
C8 0.037(6) 0.111(11) 0.092(10) 0.031(9) -0.021(7) -0.018(7)
C9 0.030(4) 0.034(4) 0.051(6) -0.004(4) -0.012(4) 0.000(4)
C10 0.033(4) 0.035(4) 0.047(6) -0.004(4) -0.014(4) -0.003(4)
C11 0.034(5) 0.038(5) 0.043(5) -0.004(4) -0.013(4) 0.006(4)
C12 0.039(5) 0.037(5) 0.048(6) 0.013(4) -0.006(4) -0.008(4)
C13 0.034(5) 0.039(5) 0.052(6) 0.002(4) -0.014(4) -0.007(4)
C14 0.038(5) 0.035(5) 0.051(6) -0.002(4) -0.017(4) -0.003(4)
C15 0.054(6) 0.041(5) 0.043(6) -0.002(4) -0.018(5) 0.005(5)
C16 0.048(6) 0.065(7) 0.066(8) 0.015(6) -0.028(6) -0.021(5)
C17 0.036(5) 0.027(4) 0.043(5) -0.006(4) -0.005(4) -0.007(3)
C18 0.055(6) 0.047(5) 0.042(6) 0.001(4) -0.020(5) -0.014(5)
C19 0.060(6) 0.023(4) 0.056(6) 0.000(4) -0.021(5) -0.009(4)
C20 0.055(6) 0.031(5) 0.060(7) -0.009(4) -0.024(5) 0.000(4)
C21 0.045(5) 0.050(6) 0.052(6) -0.019(5) -0.018(5) 0.009(4)
C22 0.039(5) 0.031(4) 0.050(6) -0.006(4) -0.014(4) -0.007(4)
C23 0.082(9) 0.029(5) 0.088(9) -0.002(5) -0.048(8) -0.002(5)
C24 0.061(7) 0.050(7) 0.092(10) -0.036(7) -0.032(7) 0.015(6)
C25 0.034(5) 0.037(5) 0.041(6) 0.003(4) -0.013(4) 0.002(4)
C26 0.047(5) 0.030(4) 0.059(7) -0.004(4) -0.017(5) -0.002(4)
C27 0.062(6) 0.041(5) 0.039(6) 0.000(4) -0.015(5) 0.003(4)
C28 0.068(7) 0.047(5) 0.040(6) -0.001(4) -0.019(5) 0.003(5)
C29 0.058(6) 0.038(5) 0.058(7) -0.002(5) -0.028(5) 0.007(4)
C30 0.050(6) 0.038(5) 0.047(6) -0.002(4) -0.020(5) 0.001(4)
C31 0.083(8) 0.034(5) 0.050(7) -0.006(5) -0.020(6) -0.008(5)
C32 0.081(9) 0.051(6) 0.044(7) -0.011(5) -0.017(6) 0.017(6)
C33 0.040(5) 0.036(5) 0.044(6) -0.009(4) -0.011(4) -0.007(4)
C34 0.031(4) 0.036(5) 0.051(6) -0.005(4) -0.006(4) -0.008(4)
C35 0.036(5) 0.058(6) 0.051(6) -0.005(5) -0.012(5) -0.010(4)
C36 0.033(5) 0.061(6) 0.055(6) -0.016(5) -0.016(5) -0.004(4)
C37 0.045(5) 0.050(6) 0.056(7) -0.009(5) -0.009(5) -0.018(5)
C38 0.047(5) 0.031(4) 0.056(6) 0.000(4) -0.015(5) -0.019(4)
C39 0.037(5) 0.062(7) 0.076(8) 0.000(6) -0.018(6) 0.003(5)
C40 0.047(7) 0.071(8) 0.068(8) -0.002(6) -0.013(6) -0.024(6)
C41 0.039(5) 0.022(4) 0.048(6) -0.003(4) -0.013(4) -0.002(3)
C42 0.045(5) 0.034(4) 0.032(5) -0.005(4) -0.007(4) -0.005(4)
C43 0.050(5) 0.034(5) 0.044(6) -0.008(4) -0.014(5) -0.006(4)
C44 0.044(5) 0.037(5) 0.045(6) -0.003(4) -0.005(4) -0.002(4)
C45 0.047(5) 0.024(4) 0.044(5) -0.007(4) -0.020(4) 0.000(4)
C46 0.039(5) 0.031(4) 0.046(6) -0.008(4) -0.014(4) -0.005(4)
C47 0.044(6) 0.065(7) 0.045(6) -0.007(5) -0.004(5) -0.018(5)
C48 0.052(6) 0.046(6) 0.059(7) -0.019(5) -0.025(5) 0.010(5)
C49 0.038(5) 0.042(5) 0.041(6) 0.003(4) -0.008(4) -0.010(4)
C50 0.044(5) 0.035(5) 0.037(5) -0.005(4) 0.000(4) -0.015(4)
C51 0.048(5) 0.032(4) 0.040(5) 0.004(4) -0.017(4) -0.009(4)
C52 0.052(6) 0.027(4) 0.057(6) 0.001(4) -0.018(5) -0.006(4)
C53 0.047(6) 0.040(5) 0.058(7) -0.007(5) -0.018(5) -0.003(4)
C54 0.051(6) 0.033(5) 0.052(6) 0.002(4) -0.017(5) -0.009(4)
C55 0.061(7) 0.035(5) 0.064(7) 0.001(5) -0.019(6) -0.013(5)
C56 0.056(6) 0.022(4) 0.090(9) -0.003(5) -0.031(6) -0.001(4)
C57 0.030(4) 0.035(4) 0.052(6) 0.000(4) -0.013(4) -0.007(4)
C58 0.044(5) 0.037(5) 0.045(6) 0.000(4) -0.009(4) -0.006(4)
C59 0.046(5) 0.042(5) 0.043(6) 0.001(4) -0.011(5) -0.001(4)
C60 0.042(5) 0.043(5) 0.041(6) -0.010(4) -0.008(4) -0.006(4)
C61 0.035(5) 0.040(5) 0.054(6) -0.011(4) -0.014(4) -0.007(4)
C62 0.036(5) 0.032(4) 0.051(6) -0.005(4) -0.016(4) -0.007(4)
C63 0.057(6) 0.048(6) 0.050(7) 0.004(5) -0.002(5) 0.000(5)
C64 0.054(6) 0.038(5) 0.066(8) -0.005(5) -0.021(6) -0.006(5)
C65 0.058(7) 0.104(10) 0.059(8) -0.003(7) -0.016(6) -0.014(7)
C66 0.050(6) 0.087(8) 0.057(7) -0.010(6) -0.008(6) -0.004(6)
C67 0.077(8) 0.063(7) 0.049(7) -0.014(6) -0.019(6) 0.013(6)
C68 0.087(9) 0.032(5) 0.071(8) -0.009(5) -0.024(7) 0.003(5)
C69 0.080(8) 0.066(7) 0.065(8) 0.017(6) -0.023(7) -0.031(6)
C70 0.071(8) 0.095(9) 0.057(7) 0.001(7) -0.019(6) -0.033(7)
C71 0.051(7) 0.133(13) 0.091(11) -0.044(9) -0.013(7) 0.003(8)
C72 0.078(9) 0.103(11) 0.099(12) -0.042(9) -0.045(9) 0.030(8)
C73 0.124(13) 0.057(8) 0.151(15) -0.036(9) -0.091(12) 0.028(8)
C74 0.129(11) 0.091(9) 0.136(11) -0.025(8) -0.070(9) 0.023(8)
C75 0.130(12) 0.041(6) 0.069(8) 0.006(6) -0.040(8) -0.031(7)
C76 0.082(9) 0.079(9) 0.073(9) 0.007(7) -0.016(7) -0.044(7)
C77 0.069(8) 0.081(8) 0.053(8) 0.026(7) -0.024(7) -0.021(6)
C78 0.095(9) 0.117(10) 0.111(10) 0.034(8) -0.047(8) -0.011(8)
C79 0.104(11) 0.081(9) 0.094(11) 0.007(8) -0.040(9) -0.033(8)
C80 0.165(14) 0.159(13) 0.149(13) -0.001(11) -0.013(10) -0.019(11)
C81 0.109(13) 0.085(11) 0.130(15) 0.008(10) -0.019(11) -0.019(10)
C82 0.088(10) 0.097(11) 0.099(12) -0.004(9) -0.028(9) -0.026(9)
C83 0.149(13) 0.138(12) 0.164(13) -0.002(11) -0.026(11) -0.017(10)
C84 0.109(10) 0.105(10) 0.138(11) 0.030(9) -0.050(9) -0.025(8)
B1 0.035(5) 0.041(5) 0.044(6) -0.002(5) -0.020(5) -0.003(4)
B2 0.036(5) 0.033(5) 0.038(6) -0.001(4) -0.012(5) -0.006(4)
N1 0.058(6) 0.051(5) 0.066(7) 0.003(5) -0.021(5) -0.010(4)
O1 0.051(4) 0.065(5) 0.059(5) -0.014(4) -0.019(4) 0.004(3)
O2 0.061(4) 0.040(4) 0.064(5) -0.003(3) -0.023(4) -0.009(3)
O3 0.081(6) 0.068(5) 0.109(7) -0.029(5) -0.058(6) 0.028(4)
O4 0.110(7) 0.044(4) 0.085(6) -0.006(4) -0.048(6) -0.002(5)
O5 0.055(4) 0.073(5) 0.052(5) -0.009(4) -0.014(4) 0.003(4)
O6 0.056(4) 0.053(4) 0.053(4) 0.003(3) -0.020(4) -0.002(3)
F1 0.105(6) 0.072(5) 0.169(8) -0.009(5) -0.081(6) 0.024(4)
F2 0.111(6) 0.100(6) 0.085(6) -0.002(4) -0.039(5) 0.015(5)
F3 0.059(4) 0.153(7) 0.111(6) 0.004(5) -0.012(4) 0.046(5)
F4 0.072(5) 0.103(5) 0.106(6) -0.023(5) -0.011(4) -0.032(4)
F5 0.067(5) 0.146(7) 0.074(5) -0.015(5) -0.007(4) -0.042(5)
F6 0.099(5) 0.130(6) 0.147(6) 0.038(5) -0.049(5) -0.048(4)
F7 0.069(4) 0.151(7) 0.061(4) 0.000(4) -0.029(4) -0.048(4)
F8 0.109(5) 0.063(4) 0.084(5) -0.036(4) -0.047(4) 0.028(4)
F9 0.108(5) 0.053(4) 0.052(4) -0.002(3) -0.019(4) -0.009(3)
F10 0.059(4) 0.053(3) 0.079(4) 0.003(3) -0.017(3) -0.022(3)
F11 0.082(4) 0.075(4) 0.066(4) -0.004(3) -0.029(4) -0.037(3)
F12 0.065(4) 0.073(4) 0.149(7) 0.022(4) -0.058(5) -0.017(3)
F13A 0.10(2) 0.101(19) 0.093(18) -0.022(12) -0.033(13) -0.018(13)
F14A 0.118(18) 0.092(17) 0.122(19) -0.019(12) -0.043(13) -0.011(12)
F15A 0.087(15) 0.046(12) 0.070(14) -0.012(9) -0.029(11) -0.018(10)
F16A 0.095(13) 0.079(10) 0.099(13) -0.028(8) -0.063(10) 0.020(8)
F17A 0.085(11) 0.132(15) 0.107(12) -0.047(11) -0.041(9) 0.028(10)
F18A 0.030(8) 0.043(9) 0.049(10) -0.017(6) -0.025(7) -0.003(6)
F13B 0.066(7) 0.044(5) 0.069(7) -0.016(4) -0.038(5) -0.006(5)
F14B 0.133(10) 0.090(8) 0.079(8) -0.007(6) -0.015(7) -0.085(7)
F15B 0.113(10) 0.047(5) 0.125(10) -0.041(6) -0.069(8) 0.011(5)
F16B 0.058(9) 0.074(9) 0.110(12) -0.037(8) -0.043(8) 0.025(6)
F17B 0.027(6) 0.084(10) 0.070(8) -0.016(7) -0.018(5) -0.002(6)
F18B 0.072(16) 0.097(15) 0.083(14) -0.019(10) -0.031(10) -0.014(10)
F19 0.117(6) 0.046(3) 0.053(4) 0.001(3) -0.009(4) -0.011(3)
F20 0.060(4) 0.052(3) 0.054(4) -0.002(3) -0.008(3) 0.000(3)
F21 0.067(4) 0.079(4) 0.064(4) 0.014(3) -0.020(3) 0.008(3)
F22A 0.110(11) 0.034(6) 0.060(8) -0.002(6) -0.032(8) 0.000(7)
F23A 0.092(10) 0.071(8) 0.132(13) -0.012(9) -0.069(10) -0.018(7)
F24A 0.090(11) 0.045(7) 0.115(11) -0.019(7) 0.010(8) -0.003(7)
F22B 0.134(14) 0.052(7) 0.075(10) -0.006(6) -0.034(9) -0.009(8)
F23B 0.105(12) 0.065(9) 0.119(13) -0.001(9) -0.056(10) 0.014(8)
F24B 0.105(11) 0.041(7) 0.116(12) -0.010(8) 0.001(9) -0.018(7)
F25 0.047(3) 0.063(4) 0.111(5) 0.021(4) -0.021(4) 0.002(3)
F26 0.080(5) 0.102(5) 0.088(5) 0.001(4) -0.039(4) 0.013(4)
F27 0.047(4) 0.075(4) 0.107(5) -0.005(4) -0.019(4) 0.006(3)
F28A 0.059(6) 0.085(6) 0.107(9) -0.024(6) 0.025(6) -0.038(5)
F29A 0.076(7) 0.096(8) 0.111(9) 0.044(7) -0.035(6) -0.058(6)
F30A 0.080(6) 0.062(5) 0.079(6) -0.011(4) -0.024(5) -0.036(4)
F28B 0.12(2) 0.106(19) 0.12(2) -0.019(13) -0.026(13) -0.020(13)
F29B 0.055(14) 0.085(15) 0.087(16) 0.009(12) -0.023(11) -0.032(10)
F30B 0.082(16) 0.079(15) 0.087(16) 0.006(11) -0.011(12) -0.029(12)
F31 0.054(3) 0.065(4) 0.084(5) -0.012(3) -0.034(3) -0.008(3)
F32 0.073(4) 0.133(6) 0.071(5) -0.011(4) -0.014(4) -0.057(4)
F33 0.078(4) 0.044(3) 0.104(5) -0.018(3) -0.047(4) -0.011(3)
F34 0.087(4) 0.057(3) 0.044(3) 0.000(3) -0.016(3) -0.008(3)
F35 0.066(4) 0.085(4) 0.055(4) -0.019(3) -0.026(3) -0.005(3)
F36 0.077(4) 0.049(3) 0.061(4) -0.023(3) -0.022(3) 0.016(3)
F37 0.096(5) 0.047(3) 0.092(5) -0.013(3) -0.060(4) 0.002(3)
F38 0.074(4) 0.039(3) 0.064(4) 0.008(3) -0.033(3) -0.010(3)
F39 0.054(4) 0.090(5) 0.070(4) 0.014(4) -0.023(3) -0.019(3)
F40 0.116(5) 0.061(4) 0.130(5) -0.024(4) -0.072(4) -0.001(3)
F41 0.078(5) 0.088(5) 0.146(7) -0.033(5) -0.028(5) -0.038(4)
F42 0.124(6) 0.072(4) 0.087(5) -0.018(4) -0.043(5) -0.032(4)
F43 0.108(5) 0.084(5) 0.071(4) 0.002(4) -0.004(4) -0.058(4)
F44 0.069(4) 0.085(5) 0.068(4) 0.023(4) -0.004(4) 0.017(4)
F45 0.087(5) 0.055(4) 0.057(4) 0.001(3) 0.006(4) 0.010(3)
F46A 0.070(7) 0.071(7) 0.161(13) -0.027(8) -0.052(8) -0.018(6)
F47A 0.082(7) 0.040(5) 0.092(9) -0.031(5) 0.016(6) -0.010(5)
F48A 0.137(11) 0.040(5) 0.071(7) -0.001(5) -0.024(7) -0.019(6)
F46B 0.082(13) 0.077(12) 0.120(16) -0.006(11) -0.039(11) -0.002(10)
F47B 0.077(12) 0.029(8) 0.084(12) -0.017(8) 0.008(9) -0.028(8)
F48B 0.113(15) 0.055(10) 0.061(12) -0.011(8) -0.028(10) -0.034(10)
Mg1 0.0512(19) 0.0453(17) 0.048(2) -0.0014(15) -0.0118(16) -0.0011(14)
S1 0.0624(17) 0.0709(18) 0.0540(17) -0.0003(14) -0.0184(14) -0.0189(14)
S2 0.0522(16) 0.0746(19) 0.066(2) -0.0068(15) -0.0176(14) -0.0052(14)

loop_
_atom_type_symbol
_atom_type_description
_atom_type_scat_dispersion_real
_atom_type_scat_dispersion_imag
_atom_type_scat_source
C C 0.0033 0.0016 'International Tables Vol C Tables 4.2.6.8 and 6.1.1.4'
H H 0.0000 0.0000 'International Tables Vol C Tables 4.2.6.8 and 6.1.1.4'
B B 0.0013 0.0007 'International Tables Vol C Tables 4.2.6.8 and 6.1.1.4'
N N 0.0061 0.0033 'International Tables Vol C Tables 4.2.6.8 and 6.1.1.4'
O O 0.0106 0.0060 'International Tables Vol C Tables 4.2.6.8 and 6.1.1.4'
F F 0.0171 0.0103 'International Tables Vol C Tables 4.2.6.8 and 6.1.1.4'
Mg Mg 0.0486 0.0363 'International Tables Vol C Tables 4.2.6.8 and 6.1.1.4'
S S 0.1246 0.1234 'International Tables Vol C Tables 4.2.6.8 and 6.1.1.4'

loop_
_geom_angle_atom_site_label_1
_geom_angle_atom_site_label_2
_geom_angle_atom_site_label_3
_geom_angle
C2 C1 C6 116.8(9)
C2 C1 B1 121.4(9)
C6 C1 B1 120.9(9)
C1 C2 C3 121.7(10)
C1 C2 H2 119.1
C3 C2 H2 119.1
C2 C3 C4 120.8(11)
C2 C3 C7 121.2(11)
C4 C3 C7 118.0(10)
C3 C4 C5 118.5(10)
C3 C4 H4 120.7
C5 C4 H4 120.7
C6 C5 C4 120.4(10)
C6 C5 C8 121.3(11)
C4 C5 C8 118.2(10)
C5 C6 C1 121.5(10)
C5 C6 H6 119.2
C1 C6 H6 119.2
F3 C7 F1 106.0(11)
F3 C7 F2 104.5(11)
F1 C7 F2 102.4(10)
F3 C7 C3 115.1(11)
F1 C7 C3 113.3(10)
F2 C7 C3 114.4(10)
F5 C8 F6 106.8(12)
F5 C8 F4 106.2(10)
F6 C8 F4 106.3(14)
F5 C8 C5 113.3(13)
F6 C8 C5 111.4(10)
F4 C8 C5 112.4(11)
C10 C9 C14 114.3(8)
C10 C9 B1 122.1(8)
C14 C9 B1 123.4(9)
C11 C10 C9 123.3(8)
C11 C10 H10 118.3
C9 C10 H10 118.3
C10 C11 C12 120.3(9)
C10 C11 C15 121.3(8)
C12 C11 C15 118.3(8)
C13 C12 C11 118.2(8)
C13 C12 H12 120.9
C11 C12 H12 120.9
C12 C13 C14 120.9(8)
C12 C13 C16 119.2(9)
C14 C13 C16 119.9(9)
C13 C14 C9 122.8(9)
C13 C14 H14 118.6
C9 C14 H14 118.6
F9 C15 F7 105.9(9)
F9 C15 F8 104.8(8)
F7 C15 F8 107.5(8)
F9 C15 C11 113.6(8)
F7 C15 C11 112.3(8)
F8 C15 C11 112.2(8)
F10 C16 F12 107.1(9)
F10 C16 F11 106.6(9)
F12 C16 F11 105.7(10)
F10 C16 C13 113.9(9)
F12 C16 C13 111.1(9)
F11 C16 C13 112.0(9)
C22 C17 C18 114.6(8)
C22 C17 B1 120.6(7)
C18 C17 B1 124.6(8)
C19 C18 C17 122.6(9)
C19 C18 H18 118.7
C17 C18 H18 118.7
C20 C19 C18 120.6(8)
C20 C19 C23 120.7(8)
C18 C19 C23 118.8(9)
C21 C20 C19 118.5(9)
C21 C20 H20 120.8
C19 C20 H20 120.8
C20 C21 C22 121.1(9)
C20 C21 C24 121.0(9)
C22 C21 C24 117.9(8)
C21 C22 C17 122.6(8)
C21 C22 H22 118.7
C17 C22 H22 118.7
F15A C23 F13A 110(3)
F13B C23 F14B 106.8(11)
F13B C23 F15B 102.6(11)
F14B C23 F15B 111.0(12)
F15A C23 F14A 102(2)
F13A C23 F14A 93(3)
F15A C23 C19 117.5(16)
F13B C23 C19 111.9(9)
F13A C23 C19 116(2)
F14B C23 C19 111.6(10)
F15B C23 C19 112.6(9)
F14A C23 C19 113.7(18)
F18B C24 F16B 121(3)
F17A C24 F18A 115(2)
F17A C24 F16A 103.5(16)
F18A C24 F16A 93.9(18)
F18B C24 F17B 104(2)
F16B C24 F17B 96.1(13)
F18B C24 C21 110(2)
F17A C24 C21 115.0(15)
F16B C24 C21 115.0(10)
F18A C24 C21 118.3(16)
F16A C24 C21 106.6(11)
F17B C24 C21 107.8(10)
C26 C25 C30 115.1(9)
C26 C25 B1 120.7(8)
C30 C25 B1 123.7(8)
C27 C26 C25 122.7(8)
C27 C26 H26 118.6
C25 C26 H26 118.6
C26 C27 C28 120.7(9)
C26 C27 C31 120.7(8)
C28 C27 C31 118.5(9)
C29 C28 C27 118.3(10)
C29 C28 H28 120.8
C27 C28 H28 120.8
C30 C29 C28 119.9(9)
C30 C29 C32 121.1(9)
C28 C29 C32 118.9(10)
C29 C30 C25 123.2(9)
C29 C30 H30 118.4
C25 C30 H30 118.4
F21 C31 F19 105.7(9)
F21 C31 F20 105.5(8)
F19 C31 F20 106.2(9)
F21 C31 C27 112.9(9)
F19 C31 C27 113.5(9)
F20 C31 C27 112.4(9)
F22B C32 F23B 109.2(16)
F23A C32 F22A 111.6(15)
F23A C32 F24A 103.8(15)
F22A C32 F24A 100.0(14)
F22B C32 F24B 97.0(15)
F23B C32 F24B 103.9(16)
F22B C32 C29 118.0(11)
F23A C32 C29 113.4(11)
F23B C32 C29 114.9(13)
F22A C32 C29 114.8(10)
F24A C32 C29 111.8(11)
F24B C32 C29 111.5(10)
C34 C33 C38 114.6(8)
C34 C33 B2 121.7(7)
C38 C33 B2 122.7(8)
C33 C34 C35 123.4(8)
C33 C34 H34 118.3
C35 C34 H34 118.3
C34 C35 C36 118.4(10)
C34 C35 C39 122.8(8)
C36 C35 C39 118.7(9)
C37 C36 C35 119.4(9)
C37 C36 H36 120.3
C35 C36 H36 120.3
C36 C37 C38 121.1(9)
C36 C37 C40 117.7(10)
C38 C37 C40 121.2(10)
C37 C38 C33 123.1(9)
C37 C38 H38 118.5
C33 C38 H38 118.5
F25 C39 F27 106.8(9)
F25 C39 F26 105.8(10)
F27 C39 F26 104.2(9)
F25 C39 C35 113.9(9)
F27 C39 C35 113.4(10)
F26 C39 C35 111.9(10)
F28A C40 F30A 113.2(11)
F30B C40 F28B 103(3)
F30B C40 F29B 103(3)
F28B C40 F29B 123(3)
F28A C40 F29A 104.0(13)
F30A C40 F29A 100.6(11)
F28A C40 C37 115.6(11)
F30B C40 C37 107.2(17)
F30A C40 C37 110.8(10)
F28B C40 C37 113(2)
F29B C40 C37 106.3(16)
F29A C40 C37 111.3(9)
C46 C41 C42 116.3(8)
C46 C41 B2 121.3(7)
C42 C41 B2 121.7(8)
C41 C42 C43 120.9(8)
C41 C42 H42 119.6
C43 C42 H42 119.6
C44 C43 C42 120.7(8)
C44 C43 C47 121.4(9)
C42 C43 C47 117.9(8)
C43 C44 C45 119.2(9)
C43 C44 H44 120.4
C45 C44 H44 120.4
C44 C45 C46 120.1(8)
C44 C45 C48 118.2(9)
C46 C45 C48 121.7(8)
C41 C46 C45 122.8(8)
C41 C46 H46 118.6
C45 C46 H46 118.6
F32 C47 F31 107.3(9)
F32 C47 F33 107.4(9)
F31 C47 F33 105.8(8)
F32 C47 C43 112.2(9)
F31 C47 C43 113.2(9)
F33 C47 C43 110.6(9)
F35 C48 F34 107.8(9)
F35 C48 F36 106.1(8)
F34 C48 F36 105.8(8)
F35 C48 C45 113.2(9)
F34 C48 C45 112.1(8)
F36 C48 C45 111.4(8)
C50 C49 C54 114.4(8)
C50 C49 B2 121.3(8)
C54 C49 B2 124.1(9)
C51 C50 C49 124.2(8)
C51 C50 H50 117.9
C49 C50 H50 117.9
C50 C51 C52 119.9(9)
C50 C51 C55 121.5(8)
C52 C51 C55 118.4(8)
C53 C52 C51 117.4(8)
C53 C52 H52 121.3
C51 C52 H52 121.3
C52 C53 C54 122.4(9)
C52 C53 C56 120.0(8)
C54 C53 C56 117.5(9)
C53 C54 C49 121.6(9)
C53 C54 H54 119.2
C49 C54 H54 119.2
F37 C55 F39 105.6(8)
F37 C55 F38 104.3(8)
F39 C55 F38 103.3(8)
F37 C55 C51 114.3(9)
F39 C55 C51 113.0(9)
F38 C55 C51 115.2(8)
F40 C56 F41 106.4(9)
F40 C56 F42 108.3(10)
F41 C56 F42 103.1(10)
F40 C56 C53 113.5(9)
F41 C56 C53 112.3(9)
F42 C56 C53 112.5(8)
C62 C57 C58 115.3(9)
C62 C57 B2 125.3(9)
C58 C57 B2 118.8(7)
C59 C58 C57 122.2(8)
C59 C58 H58 118.9
C57 C58 H58 118.9
C58 C59 C60 120.5(9)
C58 C59 C63 119.4(9)
C60 C59 C63 120.1(9)
C61 C60 C59 117.5(9)
C61 C60 H60 121.3
C59 C60 H60 121.3
C62 C61 C60 122.2(8)
C62 C61 C64 120.7(9)
C60 C61 C64 117.1(9)
C61 C62 C57 122.2(9)
C61 C62 H62 118.9
C57 C62 H62 118.9
F45 C63 F44 104.6(10)
F45 C63 F43 106.9(9)
F44 C63 F43 104.5(9)
F45 C63 C59 114.4(9)
F44 C63 C59 112.5(9)
F43 C63 C59 113.1(10)
F48B C64 F46B 110(2)
F48B C64 F47B 99.6(18)
F46B C64 F47B 102(2)
F46A C64 F48A 109.1(13)
F46A C64 F47A 106.3(12)
F48A C64 F47A 99.5(11)
F46A C64 C61 115.8(10)
F48B C64 C61 115.9(13)
F46B C64 C61 114.9(14)
F47B C64 C61 112.6(11)
F48A C64 C61 112.3(10)
F47A C64 C61 112.5(9)
C66 C65 S1 115.0(9)
C66 C65 H65A 108.5
S1 C65 H65A 108.5
C66 C65 H65B 108.5
S1 C65 H65B 108.5
H65A C65 H65B 107.5
O1 C66 C65 107.8(10)
O1 C66 H66A 110.2
C65 C66 H66A 110.2
O1 C66 H66B 110.2
C65 C66 H66B 110.2
H66A C66 H66B 108.5
O1 C67 C68 106.8(9)
O1 C67 H67A 110.4
C68 C67 H67A 110.4
O1 C67 H67B 110.4
C68 C67 H67B 110.4
H67A C67 H67B 108.6
O2 C68 C67 107.4(8)
O2 C68 H68A 110.2
C67 C68 H68A 110.2
O2 C68 H68B 110.2
C67 C68 H68B 110.2
H68A C68 H68B 108.5
O2 C69 C70 114.5(10)
O2 C69 H69A 108.6
C70 C69 H69A 108.6
O2 C69 H69B 108.6
C70 C69 H69B 108.6
H69A C69 H69B 107.6
C69 C70 S2 115.2(8)
C69 C70 H70A 108.5
S2 C70 H70A 108.5
C69 C70 H70B 108.5
S2 C70 H70B 108.5
H70A C70 H70B 107.5
C72 C71 S2 112.5(12)
C72 C71 H71A 109.1
S2 C71 H71A 109.1
C72 C71 H71B 109.1
S2 C71 H71B 109.1
H71A C71 H71B 107.8
O3 C72 C71 108.9(11)
O3 C72 H72A 109.9
C71 C72 H72A 109.9
O3 C72 H72B 109.9
C71 C72 H72B 109.9
H72A C72 H72B 108.3
O4 C73 C74 109.2(13)
O4 C73 H73A 109.8
C74 C73 H73A 109.8
O4 C73 H73B 109.8
C74 C73 H73B 109.8
H73A C73 H73B 108.3
C73 C74 O3 110.6(13)
C73 C74 H74A 109.5
O3 C74 H74A 109.5
C73 C74 H74B 109.5
O3 C74 H74B 109.5
H74A C74 H74B 108.1
O4 C75 C76 110.1(9)
O4 C75 H75A 109.6
C76 C75 H75A 109.6
O4 C75 H75B 109.6
C76 C75 H75B 109.6
H75A C75 H75B 108.2
C75 C76 S1 109.9(9)
C75 C76 H76A 109.7
S1 C76 H76A 109.7
C75 C76 H76B 109.7
S1 C76 H76B 109.7
H76A C76 H76B 108.2
N1 C77 C78 176.6(16)
C77 C78 H78A 109.5
C77 C78 H78B 109.5
H78A C78 H78B 109.5
C77 C78 H78C 109.5
H78A C78 H78C 109.5
H78B C78 H78C 109.5
C80 C79 H79A 109.5
C80 C79 H79B 109.5
H79A C79 H79B 109.5
C80 C79 H79C 109.5
H79A C79 H79C 109.5
H79B C79 H79C 109.5
C81 C80 C79 119.5(18)
C81 C80 H80A 107.4
C79 C80 H80A 107.4
C81 C80 H80B 107.4
C79 C80 H80B 107.4
H80A C80 H80B 107.0
C82 C81 C80 119.8(16)
C82 C81 H81A 107.4
C80 C81 H81A 107.4
C82 C81 H81B 107.4
C80 C81 H81B 107.4
H81A C81 H81B 106.9
C81 C82 C83 119.4(15)
C81 C82 H82A 107.5
C83 C82 H82A 107.5
C81 C82 H82B 107.5
C83 C82 H82B 107.5
H82A C82 H82B 107.0
C82 C83 C84 120.8(18)
C82 C83 H83A 107.1
C84 C83 H83A 107.1
C82 C83 H83B 107.1
C84 C83 H83B 107.1
H83A C83 H83B 106.8
C83 C84 H84A 109.5
C83 C84 H84B 109.5
H84A C84 H84B 109.5
C83 C84 H84C 109.5
H84A C84 H84C 109.5
H84B C84 H84C 109.5
C9 B1 C25 114.4(7)
C9 B1 C1 111.8(8)
C25 B1 C1 103.6(7)
C9 B1 C17 103.2(8)
C25 B1 C17 111.1(8)
C1 B1 C17 113.1(7)
C33 B2 C49 115.3(7)
C33 B2 C57 103.2(7)
C49 B2 C57 109.2(8)
C33 B2 C41 112.8(8)
C49 B2 C41 103.2(7)
C57 B2 C41 113.5(7)
C77 N1 Mg1 175.4(10)
C67 O1 C66 114.1(9)
C67 O1 Mg1 110.5(7)
C66 O1 Mg1 116.5(7)
C69 O2 C68 113.4(9)
C69 O2 Mg1 130.8(7)
C68 O2 Mg1 113.9(6)
C72 O3 C74 113.2(11)
C73 O4 C75 116.0(10)
O5 Mg1 O6 90.7(3)
O5 Mg1 O2 98.6(3)
O6 Mg1 O2 87.4(3)
O5 Mg1 O1 175.9(3)
O6 Mg1 O1 90.1(3)
O2 Mg1 O1 77.4(3)
O5 Mg1 N1 88.9(4)
O6 Mg1 N1 176.5(4)
O2 Mg1 N1 96.0(3)
O1 Mg1 N1 90.6(4)
O5 Mg1 S1 102.7(3)
O6 Mg1 S1 90.0(2)
O2 Mg1 S1 158.6(3)
O1 Mg1 S1 81.3(2)
N1 Mg1 S1 86.7(3)
C65 S1 C76 101.6(7)
C65 S1 Mg1 91.4(4)
C76 S1 Mg1 110.2(4)
C70 S2 C71 101.5(8)

loop_
_geom_bond_atom_site_label_1
_geom_bond_atom_site_label_2
_geom_bond_distance
C1 C2 1.382(15)
C1 C6 1.420(14)
C1 B1 1.630(13)
C2 C3 1.389(14)
C2 H2 0.9500
C3 C4 1.390(16)
C3 C7 1.466(16)
C4 C5 1.393(17)
C4 H4 0.9500
C5 C6 1.378(14)
C5 C8 1.513(18)
C6 H6 0.9500
C7 F3 1.298(14)
C7 F1 1.338(14)
C7 F2 1.344(14)
C8 F5 1.317(15)
C8 F6 1.352(16)
C8 F4 1.368(18)
C9 C10 1.392(14)
C9 C14 1.421(12)
C9 B1 1.613(15)
C10 C11 1.389(13)
C10 H10 0.9500
C11 C12 1.392(13)
C11 C15 1.505(14)
C12 C13 1.376(14)
C12 H12 0.9500
C13 C14 1.381(13)
C13 C16 1.497(13)
C14 H14 0.9500
C15 F9 1.306(12)
C15 F7 1.316(12)
C15 F8 1.330(11)
C16 F10 1.320(12)
C16 F12 1.328(13)
C16 F11 1.353(14)
C17 C22 1.396(13)
C17 C18 1.407(13)
C17 B1 1.648(14)
C18 C19 1.384(14)
C18 H18 0.9500
C19 C20 1.378(14)
C19 C23 1.501(13)
C20 C21 1.364(13)
C20 H20 0.9500
C21 C22 1.388(13)
C21 C24 1.511(15)
C22 H22 0.9500
C23 F15A 1.20(3)
C23 F13B 1.323(17)
C23 F13A 1.32(5)
C23 F14B 1.330(11)
C23 F15B 1.350(11)
C23 F14A 1.352(14)
C24 F18B 1.20(3)
C24 F17A 1.300(13)
C24 F16B 1.305(11)
C24 F18A 1.338(14)
C24 F16A 1.396(12)
C24 F17B 1.415(12)
C25 C26 1.402(13)
C25 C30 1.406(13)
C25 B1 1.618(15)
C26 C27 1.383(14)
C26 H26 0.9500
C27 C28 1.398(14)
C27 C31 1.499(15)
C28 C29 1.391(15)
C28 H28 0.9500
C29 C30 1.389(15)
C29 C32 1.458(14)
C30 H30 0.9500
C31 F21 1.339(13)
C31 F19 1.344(11)
C31 F20 1.348(13)
C32 F22B 1.289(19)
C32 F23A 1.297(11)
C32 F23B 1.303(12)
C32 F22A 1.320(12)
C32 F24A 1.36(2)
C32 F24B 1.40(2)
C33 C34 1.386(13)
C33 C38 1.397(12)
C33 B2 1.630(14)
C34 C35 1.396(13)
C34 H34 0.9500
C35 C36 1.405(14)
C35 C39 1.458(15)
C36 C37 1.338(15)
C36 H36 0.9500
C37 C38 1.376(14)
C37 C40 1.515(14)
C38 H38 0.9500
C39 F25 1.346(12)
C39 F27 1.350(13)
C39 F26 1.372(15)
C40 F28A 1.254(15)
C40 F30B 1.32(4)
C40 F30A 1.319(15)
C40 F28B 1.331(14)
C40 F29B 1.364(13)
C40 F29A 1.367(16)
C41 C46 1.388(13)
C41 C42 1.397(12)
C41 B2 1.657(13)
C42 C43 1.412(13)
C42 H42 0.9500
C43 C44 1.370(14)
C43 C47 1.519(13)
C44 C45 1.374(13)
C44 H44 0.9500
C45 C46 1.389(13)
C45 C48 1.493(14)
C46 H46 0.9500
C47 F32 1.316(12)
C47 F31 1.331(13)
C47 F33 1.343(12)
C48 F35 1.315(12)
C48 F34 1.352(12)
C48 F36 1.365(11)
C49 C50 1.390(14)
C49 C54 1.408(13)
C49 B2 1.640(14)
C50 C51 1.369(13)
C50 H50 0.9500
C51 C52 1.412(12)
C51 C55 1.454(14)
C52 C53 1.350(14)
C52 H52 0.9500
C53 C54 1.391(14)
C53 C56 1.524(14)
C54 H54 0.9500
C55 F37 1.348(12)
C55 F39 1.360(13)
C55 F38 1.369(11)
C56 F40 1.296(12)
C56 F41 1.302(13)
C56 F42 1.333(14)
C57 C62 1.400(12)
C57 C58 1.419(13)
C57 B2 1.648(14)
C58 C59 1.383(14)
C58 H58 0.9500
C59 C60 1.404(13)
C59 C63 1.489(14)
C60 C61 1.377(14)
C60 H60 0.9500
C61 C62 1.371(13)
C61 C64 1.502(13)
C62 H62 0.9500
C63 F45 1.320(12)
C63 F44 1.335(13)
C63 F43 1.335(13)
C64 F46A 1.272(15)
C64 F48B 1.31(2)
C64 F46B 1.317(13)
C64 F47B 1.33(2)
C64 F48A 1.333(16)
C64 F47A 1.345(15)
C65 C66 1.476(18)
C65 S1 1.819(14)
C65 H65A 0.9900
C65 H65B 0.9900
C66 O1 1.465(13)
C66 H66A 0.9900
C66 H66B 0.9900
C67 O1 1.421(14)
C67 C68 1.486(17)
C67 H67A 0.9900
C67 H67B 0.9900
C68 O2 1.434(13)
C68 H68A 0.9900
C68 H68B 0.9900
C69 O2 1.414(13)
C69 C70 1.504(18)
C69 H69A 0.9900
C69 H69B 0.9900
C70 S2 1.779(14)
C70 H70A 0.9900
C70 H70B 0.9900
C71 C72 1.49(2)
C71 S2 1.817(14)
C71 H71A 0.9900
C71 H71B 0.9900
C72 O3 1.409(16)
C72 H72A 0.9900
C72 H72B 0.9900
C73 O4 1.429(18)
C73 C74 1.45(2)
C73 H73A 0.9900
C73 H73B 0.9900
C74 O3 1.475(19)
C74 H74A 0.9900
C74 H74B 0.9900
C75 O4 1.430(16)
C75 C76 1.52(2)
C75 H75A 0.9900
C75 H75B 0.9900
C76 S1 1.824(14)
C76 H76A 0.9900
C76 H76B 0.9900
C77 N1 1.109(14)
C77 C78 1.44(2)
C78 H78A 0.9800
C78 H78B 0.9800
C78 H78C 0.9800
C79 C80 1.512(13)
C79 H79A 0.9800
C79 H79B 0.9800
C79 H79C 0.9800
C80 C81 1.42(2)
C80 H80A 0.9900
C80 H80B 0.9900
C81 C82 1.395(17)
C81 H81A 0.9900
C81 H81B 0.9900
C82 C83 1.458(19)
C82 H82A 0.9900
C82 H82B 0.9900
C83 C84 1.520(13)
C83 H83A 0.9900
C83 H83B 0.9900
C84 H84A 0.9800
C84 H84B 0.9800
C84 H84C 0.9800
N1 Mg1 2.142(11)
O1 Mg1 2.109(8)
O2 Mg1 2.079(7)
O5 Mg1 2.027(8)
O6 Mg1 2.037(8)
Mg1 S1 2.625(4)

loop_
_geom_torsion_atom_site_label_1
_geom_torsion_atom_site_label_2
_geom_torsion_atom_site_label_3
_geom_torsion_atom_site_label_4
_geom_torsion
C6 C1 C2 C3 0.2(15)
B1 C1 C2 C3 169.7(9)
C1 C2 C3 C4 2.5(16)
C1 C2 C3 C7 -179.6(10)
C2 C3 C4 C5 -1.6(17)
C7 C3 C4 C5 -179.5(11)
C3 C4 C5 C6 -2.0(17)
C3 C4 C5 C8 176.3(12)
C4 C5 C6 C1 4.8(17)
C8 C5 C6 C1 -173.5(11)
C2 C1 C6 C5 -3.9(15)
B1 C1 C6 C5 -173.5(10)
C2 C3 C7 F3 146.7(12)
C4 C3 C7 F3 -35.4(16)
C2 C3 C7 F1 24.5(16)
C4 C3 C7 F1 -157.6(11)
C2 C3 C7 F2 -92.3(14)
C4 C3 C7 F2 85.6(13)
C6 C5 C8 F5 -133.6(12)
C4 C5 C8 F5 48.1(17)
C6 C5 C8 F6 -13.2(19)
C4 C5 C8 F6 168.5(12)
C6 C5 C8 F4 106.0(13)
C4 C5 C8 F4 -72.4(15)
C14 C9 C10 C11 2.0(13)
B1 C9 C10 C11 177.0(8)
C9 C10 C11 C12 0.9(14)
C9 C10 C11 C15 -175.1(9)
C10 C11 C12 C13 -2.0(14)
C15 C11 C12 C13 174.1(8)
C11 C12 C13 C14 0.1(14)
C11 C12 C13 C16 -178.7(9)
C12 C13 C14 C9 3.1(14)
C16 C13 C14 C9 -178.2(9)
C10 C9 C14 C13 -3.9(13)
B1 C9 C14 C13 -178.9(8)
C10 C11 C15 F9 -148.8(9)
C12 C11 C15 F9 35.2(13)
C10 C11 C15 F7 -28.6(13)
C12 C11 C15 F7 155.3(9)
C10 C11 C15 F8 92.6(11)
C12 C11 C15 F8 -83.4(11)
C12 C13 C16 F10 -24.6(15)
C14 C13 C16 F10 156.7(9)
C12 C13 C16 F12 96.5(12)
C14 C13 C16 F12 -82.2(13)
C12 C13 C16 F11 -145.6(9)
C14 C13 C16 F11 35.7(13)
C22 C17 C18 C19 -4.1(14)
B1 C17 C18 C19 -178.1(9)
C17 C18 C19 C20 3.6(16)
C17 C18 C19 C23 -175.1(9)
C18 C19 C20 C21 -0.2(16)
C23 C19 C20 C21 178.5(10)
C19 C20 C21 C22 -2.4(16)
C19 C20 C21 C24 175.8(10)
C20 C21 C22 C17 1.8(16)
C24 C21 C22 C17 -176.5(9)
C18 C17 C22 C21 1.4(14)
B1 C17 C22 C21 175.7(9)
C20 C19 C23 F15A -29(3)
C18 C19 C23 F15A 149(2)
C20 C19 C23 F13B 133.8(12)
C18 C19 C23 F13B -47.4(15)
C20 C19 C23 F13A 105(3)
C18 C19 C23 F13A -76(3)
C20 C19 C23 F14B -106.6(15)
C18 C19 C23 F14B 72.2(16)
C20 C19 C23 F15B 18.9(17)
C18 C19 C23 F15B -162.3(13)
C20 C19 C23 F14A -148(3)
C18 C19 C23 F14A 30(3)
C20 C21 C24 F18B 138(3)
C22 C21 C24 F18B -44(3)
C20 C21 C24 F17A -76(2)
C22 C21 C24 F17A 102(2)
C20 C21 C24 F16B -3.4(19)
C22 C21 C24 F16B 174.9(16)
C20 C21 C24 F18A 142(2)
C22 C21 C24 F18A -40(2)
C20 C21 C24 F16A 37.6(17)
C22 C21 C24 F16A -144.1(16)
C20 C21 C24 F17B -109.3(13)
C22 C21 C24 F17B 69.0(14)
C30 C25 C26 C27 -0.1(14)
B1 C25 C26 C27 172.2(9)
C25 C26 C27 C28 2.1(16)
C25 C26 C27 C31 179.1(10)
C26 C27 C28 C29 -1.5(16)
C31 C27 C28 C29 -178.5(10)
C27 C28 C29 C30 -1.1(16)
C27 C28 C29 C32 179.1(10)
C28 C29 C30 C25 3.3(16)
C32 C29 C30 C25 -176.9(10)
C26 C25 C30 C29 -2.7(14)
B1 C25 C30 C29 -174.7(9)
C26 C27 C31 F21 -101.8(11)
C28 C27 C31 F21 75.2(13)
C26 C27 C31 F19 18.5(16)
C28 C27 C31 F19 -164.5(10)
C26 C27 C31 F20 139.0(10)
C28 C27 C31 F20 -44.0(14)
C30 C29 C32 F22B 167.9(17)
C28 C29 C32 F22B -12(2)
C30 C29 C32 F23A 109.1(18)
C28 C29 C32 F23A -71.1(19)
C30 C29 C32 F23B -61(2)
C28 C29 C32 F23B 118.8(18)
C30 C29 C32 F22A -20.9(19)
C28 C29 C32 F22A 158.9(15)
C30 C29 C32 F24A -133.9(15)
C28 C29 C32 F24A 45.9(17)
C30 C29 C32 F24B 56.9(17)
C28 C29 C32 F24B -123.3(15)
C38 C33 C34 C35 1.0(14)
B2 C33 C34 C35 -168.4(9)
C33 C34 C35 C36 -1.8(15)
C33 C34 C35 C39 -178.2(10)
C34 C35 C36 C37 1.6(15)
C39 C35 C36 C37 178.2(10)
C35 C36 C37 C38 -0.7(16)
C35 C36 C37 C40 -178.2(10)
C36 C37 C38 C33 0.0(16)
C40 C37 C38 C33 177.3(10)
C34 C33 C38 C37 -0.1(14)
B2 C33 C38 C37 169.2(9)
C34 C35 C39 F25 -14.7(16)
C36 C35 C39 F25 168.9(10)
C34 C35 C39 F27 -137.1(10)
C36 C35 C39 F27 46.5(14)
C34 C35 C39 F26 105.3(11)
C36 C35 C39 F26 -71.1(12)
C36 C37 C40 F28A -49.3(18)
C38 C37 C40 F28A 133.3(14)
C36 C37 C40 F30B -110(3)
C38 C37 C40 F30B 72(3)
C36 C37 C40 F30A 81.3(13)
C38 C37 C40 F30A -96.2(13)
C36 C37 C40 F28B 136(3)
C38 C37 C40 F28B -41(4)
C36 C37 C40 F29B -1(2)
C38 C37 C40 F29B -178(2)
C36 C37 C40 F29A -167.7(12)
C38 C37 C40 F29A 14.9(17)
C46 C41 C42 C43 3.8(12)
B2 C41 C42 C43 174.0(8)
C41 C42 C43 C44 -4.3(13)
C41 C42 C43 C47 178.3(9)
C42 C43 C44 C45 2.3(14)
C47 C43 C44 C45 179.6(9)
C43 C44 C45 C46 0.0(13)
C43 C44 C45 C48 -177.0(8)
C42 C41 C46 C45 -1.6(13)
B2 C41 C46 C45 -171.8(8)
C44 C45 C46 C41 -0.3(13)
C48 C45 C46 C41 176.6(8)
C44 C43 C47 F32 -4.8(15)
C42 C43 C47 F32 172.5(9)
C44 C43 C47 F31 -126.4(10)
C42 C43 C47 F31 50.9(12)
C44 C43 C47 F33 115.1(10)
C42 C43 C47 F33 -67.6(12)
C44 C45 C48 F35 -165.2(8)
C46 C45 C48 F35 17.8(13)
C44 C45 C48 F34 -43.0(12)
C46 C45 C48 F34 140.0(9)
C44 C45 C48 F36 75.3(11)
C46 C45 C48 F36 -101.7(10)
C54 C49 C50 C51 -3.4(13)
B2 C49 C50 C51 -178.2(9)
C49 C50 C51 C52 1.1(14)
C49 C50 C51 C55 175.9(9)
C50 C51 C52 C53 -0.2(14)
C55 C51 C52 C53 -175.2(9)
C51 C52 C53 C54 1.9(16)
C51 C52 C53 C56 -179.2(9)
C52 C53 C54 C49 -4.5(16)
C56 C53 C54 C49 176.6(9)
C50 C49 C54 C53 4.9(14)
B2 C49 C54 C53 179.6(9)
C50 C51 C55 F37 26.1(14)
C52 C51 C55 F37 -159.0(9)
C50 C51 C55 F39 -94.8(11)
C52 C51 C55 F39 80.1(11)
C50 C51 C55 F38 146.8(9)
C52 C51 C55 F38 -38.3(13)
C52 C53 C56 F40 0.4(16)
C54 C53 C56 F40 179.4(11)
C52 C53 C56 F41 121.2(11)
C54 C53 C56 F41 -59.8(14)
C52 C53 C56 F42 -123.0(11)
C54 C53 C56 F42 56.0(13)
C62 C57 C58 C59 0.3(13)
B2 C57 C58 C59 -171.2(9)
C57 C58 C59 C60 -2.0(15)
C57 C58 C59 C63 177.1(9)
C58 C59 C60 C61 1.8(14)
C63 C59 C60 C61 -177.3(9)
C59 C60 C61 C62 0.1(14)
C59 C60 C61 C64 -178.3(9)
C60 C61 C62 C57 -1.9(14)
C64 C61 C62 C57 176.4(9)
C58 C57 C62 C61 1.6(13)
B2 C57 C62 C61 172.5(8)
C58 C59 C63 F45 -157.8(10)
C60 C59 C63 F45 21.3(15)
C58 C59 C63 F44 83.0(12)
C60 C59 C63 F44 -97.8(12)
C58 C59 C63 F43 -35.1(14)
C60 C59 C63 F43 144.1(10)
C62 C61 C64 F46A -95.4(16)
C60 C61 C64 F46A 83.0(16)
C62 C61 C64 F48B -144(2)
C60 C61 C64 F48B 35(2)
C62 C61 C64 F46B 86(2)
C60 C61 C64 F46B -95(2)
C62 C61 C64 F47B -30(2)
C60 C61 C64 F47B 148.7(18)
C62 C61 C64 F48A 30.8(15)
C60 C61 C64 F48A -150.8(12)
C62 C61 C64 F47A 142.1(12)
C60 C61 C64 F47A -39.5(14)
S1 C65 C66 O1 60.7(13)
O1 C67 C68 O2 -52.5(12)
O2 C69 C70 S2 54.4(14)
S2 C71 C72 O3 74.5(14)
O4 C73 C74 O3 -65.0(19)
O4 C75 C76 S1 75.4(11)
C79 C80 C81 C82 176(2)
C80 C81 C82 C83 -171(2)
C81 C82 C83 C84 178(2)
C10 C9 B1 C25 157.9(8)
C14 C9 B1 C25 -27.6(12)
C10 C9 B1 C1 40.5(12)
C14 C9 B1 C1 -144.9(8)
C10 C9 B1 C17 -81.3(10)
C14 C9 B1 C17 93.3(10)
C26 C25 B1 C9 155.1(8)
C30 C25 B1 C9 -33.3(12)
C26 C25 B1 C1 -83.0(10)
C30 C25 B1 C1 88.6(10)
C26 C25 B1 C17 38.7(11)
C30 C25 B1 C17 -149.7(9)
C2 C1 B1 C9 41.4(12)
C6 C1 B1 C9 -149.5(9)
C2 C1 B1 C25 -82.2(11)
C6 C1 B1 C25 86.9(10)
C2 C1 B1 C17 157.4(9)
C6 C1 B1 C17 -33.5(13)
C22 C17 B1 C9 -79.3(10)
C18 C17 B1 C9 94.4(10)
C22 C17 B1 C25 43.7(11)
C18 C17 B1 C25 -142.5(9)
C22 C17 B1 C1 159.8(8)
C18 C17 B1 C1 -26.5(13)
C34 C33 B2 C49 -159.0(9)
C38 C33 B2 C49 32.5(13)
C34 C33 B2 C57 82.0(10)
C38 C33 B2 C57 -86.5(10)
C34 C33 B2 C41 -40.8(12)
C38 C33 B2 C41 150.7(8)
C50 C49 B2 C33 -157.7(8)
C54 C49 B2 C33 28.0(13)
C50 C49 B2 C57 -42.1(11)
C54 C49 B2 C57 143.6(9)
C50 C49 B2 C41 78.8(10)
C54 C49 B2 C41 -95.5(10)
C62 C57 B2 C33 -89.0(10)
C58 C57 B2 C33 81.6(10)
C62 C57 B2 C49 147.8(8)
C58 C57 B2 C49 -41.5(11)
C62 C57 B2 C41 33.4(12)
C58 C57 B2 C41 -156.0(8)
C46 C41 B2 C33 -41.6(11)
C42 C41 B2 C33 148.7(8)
C46 C41 B2 C49 83.6(10)
C42 C41 B2 C49 -86.2(9)
C46 C41 B2 C57 -158.5(8)
C42 C41 B2 C57 31.8(12)
C68 C67 O1 C66 -179.4(9)
C68 C67 O1 Mg1 47.1(10)
C65 C66 O1 C67 177.4(10)
C65 C66 O1 Mg1 -51.9(12)
C70 C69 O2 C68 86.6(13)
C70 C69 O2 Mg1 -110.1(11)
C67 C68 O2 C69 -159.7(10)
C67 C68 O2 Mg1 34.1(11)
C71 C72 O3 C74 -168.1(14)
C73 C74 O3 C72 -172.1(15)
C74 C73 O4 C75 -164.3(13)
C76 C75 O4 C73 -167.3(12)
C66 C65 S1 C76 74.0(11)
C66 C65 S1 Mg1 -37.0(10)
C75 C76 S1 C65 -174.1(9)
C75 C76 S1 Mg1 -78.2(9)
C69 C70 S2 C71 73.8(11)
C72 C71 S2 C70 -162.3(11)
